data_4349241
loop_
_publ_author_name
'Dong, Yayu'
'Hu, Gonghao'
'Miao, Hao'
'He, Xingxiang'
'Fang, Min'
'Xu, Yan'

_publ_section_title
;
 An Unprecedented M-O Cluster Constructed from Nanosized
 {[C<sub>5</sub>NH<sub>5</sub>]<sub>9</sub>[H<sub>31</sub>Mo<sup>V</sup><sub>12</sub>O<sub>24</sub>Co<sup>II</sup><sub>12</sub>(PO<sub>4</sub>)<sub>23</sub>(H<sub>2</sub>O)<sub>4</sub>]}<sup>2-</sup>
 Anions Exhibiting Interesting Nonlinear-Optical Properties.
;
_journal_issue 22
_journal_name_full 'Inorganic chemistry'
_journal_page_first 11621
_journal_page_last 11625
_journal_paper_doi 10.1021/acs.inorgchem.6b02160
_journal_volume 55
_journal_year 2016
_chemical_formula_sum 'C91 H158 Co12 Mo12 N21 O132 P23'
_chemical_formula_weight 6229.12
_space_group_crystal_system monoclinic
_space_group_IT_number 15
_space_group_name_Hall '-C 2yc'
_space_group_name_H-M_alt 'C 1 2/c 1'
_atom_sites_solution_hydrogens mixed
_audit_creation_method SHELXL-2014/7
_cell_angle_alpha 90
_cell_angle_beta 113.692(4)
_cell_angle_gamma 90
_cell_formula_units_Z 4
_cell_length_a 37.916(13)
_cell_length_b 21.039(7)
_cell_length_c 28.447(10)
_cell_measurement_reflns_used 9904
_cell_measurement_temperature 296(2)
_cell_measurement_theta_max 26.68
_cell_measurement_theta_min 2.23
_cell_volume 20780(12)
_computing_structure_refinement 'SHELXL-2014/7 (Sheldrick, 2014)'
_diffrn_ambient_temperature 296(2)
_diffrn_measured_fraction_theta_full 0.999
_diffrn_measured_fraction_theta_max 0.995
_diffrn_measurement_device_type 'Bruker Apex2 CCD'
_diffrn_measurement_method '\w scans'
_diffrn_radiation_type MoK\a
_diffrn_radiation_wavelength 0.71073
_diffrn_reflns_av_R_equivalents 0.0552
_diffrn_reflns_av_unetI/netI 0.0488
_diffrn_reflns_Laue_measured_fraction_full 0.999
_diffrn_reflns_Laue_measured_fraction_max 0.995
_diffrn_reflns_limit_h_max 45
_diffrn_reflns_limit_h_min -45
_diffrn_reflns_limit_k_max 25
_diffrn_reflns_limit_k_min -22
_diffrn_reflns_limit_l_max 34
_diffrn_reflns_limit_l_min -33
_diffrn_reflns_number 74847
_diffrn_reflns_point_group_measured_fraction_full 0.999
_diffrn_reflns_point_group_measured_fraction_max 0.995
_diffrn_reflns_theta_full 25.242
_diffrn_reflns_theta_max 25.500
_diffrn_reflns_theta_min 1.132
_exptl_absorpt_coefficient_mu 1.913
_exptl_crystal_colour Red
_exptl_crystal_density_diffrn 1.991
_exptl_crystal_description parallelepiped
_exptl_crystal_F_000 12320
_exptl_crystal_size_max 0.160
_exptl_crystal_size_mid 0.140
_exptl_crystal_size_min 0.120
_refine_diff_density_max 2.726
_refine_diff_density_min -2.056
_refine_diff_density_rms 0.202
_refine_ls_extinction_method none
_refine_ls_goodness_of_fit_ref 1.094
_refine_ls_hydrogen_treatment mixed
_refine_ls_matrix_type full
_refine_ls_number_parameters 1365
_refine_ls_number_reflns 19261
_refine_ls_number_restraints 187
_refine_ls_restrained_S_all 1.121
_refine_ls_R_factor_all 0.0694
_refine_ls_R_factor_gt 0.0486
_refine_ls_shift/su_max 0.014
_refine_ls_shift/su_mean 0.000
_refine_ls_structure_factor_coef Fsqd
_refine_ls_weighting_details 'w=1/[\s^2^(Fo^2^)+(0.1097P)^2^+5.8283P] where P=(Fo^2^+2Fc^2^)/3'
_refine_ls_weighting_scheme calc
_refine_ls_wR_factor_gt 0.1575
_refine_ls_wR_factor_ref 0.1704
_reflns_Friedel_coverage 0.000
_reflns_number_gt 14623
_reflns_number_total 19261
_reflns_threshold_expression 'I > 2\s(I)'
_cod_data_source_file ic6b02160_si_002.cif
_cod_data_source_block a01
_cod_original_sg_symbol_H-M 'C 2/c'
_cod_database_code 4349241
_shelx_shelxl_version_number 2014/7
_shelx_space_group_comment
;
The symmetry employed for this shelxl refinement is uniquely defined
by the following loop, which should always be used as a source of
symmetry information in preference to the above space-group names.
They are only intended as comments.
;
_shelx_estimated_absorpt_t_min 0.749
_shelx_estimated_absorpt_t_max 0.803

loop_
_space_group_symop_operation_xyz
'x, y, z'
'-x, y, -z+1/2'
'x+1/2, y+1/2, z'
'-x+1/2, y+1/2, -z+1/2'
'-x, -y, -z'
'x, -y, z-1/2'
'-x+1/2, -y+1/2, -z'
'x+1/2, -y+1/2, z-1/2'

loop_
_atom_site_label
_atom_site_type_symbol
_atom_site_fract_x
_atom_site_fract_y
_atom_site_fract_z
_atom_site_U_iso_or_equiv
_atom_site_adp_type
_atom_site_occupancy
_atom_site_site_symmetry_order
_atom_site_calc_flag
_atom_site_refinement_flags_posn
_atom_site_refinement_flags_adp
_atom_site_refinement_flags_occupancy
_atom_site_disorder_assembly
_atom_site_disorder_group
Mo1 Mo 0.13963(2) 0.81998(2) 0.55926(2) 0.02199(8) Uani 1 1 d . . . . .
Mo2 Mo 0.22697(2) 0.64898(2) 0.73740(2) 0.02501(9) Uani 1 1 d . . . . .
Mo3 Mo 0.23944(2) 0.74536(2) 0.68985(2) 0.02304(9) Uani 1 1 d . . . . .
Mo4 Mo 0.06186(2) 0.82485(2) 0.88543(2) 0.02089(8) Uani 1 1 d . . . . .
Mo5 Mo 0.07653(2) 0.75934(2) 0.54575(2) 0.02376(9) Uani 1 1 d . . . . .
Mo6 Mo 0.07030(2) 0.92143(2) 0.83439(2) 0.02522(9) Uani 1 1 d . . . . .
Co1 Co 0.14353(2) 0.79555(3) 0.84206(2) 0.02130(13) Uani 1 1 d . . . . .
Co2 Co 0.10536(2) 0.87176(3) 0.65748(2) 0.02298(14) Uani 1 1 d . . . . .
Co3 Co 0.18089(2) 0.80480(3) 0.75787(2) 0.02214(13) Uani 1 1 d . . . . .
Co4 Co 0.21304(2) 0.60859(3) 0.60097(2) 0.02619(14) Uani 1 1 d . . . . .
Co5 Co 0.14460(2) 0.65451(3) 0.51497(2) 0.02660(14) Uani 1 1 d . . . . .
Co6 Co -0.03531(2) 0.90435(3) 0.80559(2) 0.02793(15) Uani 1 1 d . . . . .
P1 P 0.12808(3) 0.92409(5) 0.77032(4) 0.0196(2) Uani 1 1 d . . . . .
P2 P 0.15084(3) 0.68166(5) 0.62969(4) 0.0218(2) Uani 1 1 d . . . . .
P3 P 0.05579(3) 0.78121(6) 0.76947(4) 0.0232(3) Uani 1 1 d . . . . .
P4 P 0.19424(3) 0.88593(5) 0.67070(4) 0.0229(3) Uani 1 1 d . . . . .
P5 P 0.01731(3) 0.81218(6) 0.59587(4) 0.0233(3) Uani 1 1 d . . . . .
P6 P 0.12545(3) 0.70301(6) 0.92577(4) 0.0283(3) Uani 1 1 d . . . . .
P7 P 0.22039(3) 0.75351(6) 0.56411(4) 0.0235(3) Uani 1 1 d . . . . .
P8 P 0.22628(3) 0.50207(6) 0.69226(4) 0.0303(3) Uani 1 1 d . . . . .
P9 P 0.20367(4) 0.68236(6) 0.83146(4) 0.0311(3) Uani 1 1 d . . . . .
P10 P 0.05176(4) 0.62675(7) 0.47673(5) 0.0417(4) Uani 1 1 d . . . . .
P11 P 0.15863(4) 0.49574(6) 0.51467(5) 0.0343(3) Uani 1 1 d . . . . .
O1 O 0.11590(10) 0.63236(17) 0.92512(14) 0.0513(11) Uani 1 1 d D . . . .
H1 H 0.1356(6) 0.6213(7) 0.9478(11) 0.062 Uiso 1 1 d D U . . .
O2 O 0.18688(11) 0.64370(17) 0.86498(12) 0.0517(9) Uani 1 1 d . . . . .
O3 O 0.24549(10) 0.70057(19) 0.86402(14) 0.0528(11) Uani 1 1 d D . . . .
H3 H 0.2532(7) 0.6650(7) 0.8704(11) 0.063 Uiso 1 1 d D U . . .
O4 O 0.10525(8) 0.82535(14) 0.59496(10) 0.0237(7) Uani 1 1 d . . . . .
O5 O 0.09654(8) 0.76135(15) 0.77937(10) 0.0253(7) Uani 1 1 d . . . . .
O6 O 0.11959(8) 0.77787(15) 0.70172(10) 0.0281(7) Uani 1 1 d . . . . .
O7 O 0.09740(8) 0.91777(14) 0.71549(9) 0.0243(7) Uani 1 1 d . . . . .
O8 O 0.10336(8) 0.84713(14) 0.86299(9) 0.0230(7) Uani 1 1 d . . . . .
O9 O 0.16734(8) 0.86970(14) 0.69736(10) 0.0260(7) Uani 1 1 d . . . . .
O10 O 0.05019(8) 0.85375(15) 0.76009(10) 0.0256(7) Uani 1 1 d . . . . .
O11 O 0.17376(8) 0.74419(13) 0.63062(10) 0.0226(7) Uani 1 1 d . . . . .
O12 O 0.02468(8) 0.88441(15) 0.83903(10) 0.0279(7) Uani 1 1 d . . . . .
O13 O 0.11923(8) 0.73936(14) 0.52482(10) 0.0250(7) Uani 1 1 d . . . . .
O14 O 0.20107(9) 0.63645(15) 0.78833(11) 0.0328(8) Uani 1 1 d . . . . .
O15 O 0.21666(8) 0.74078(14) 0.73992(10) 0.0245(7) Uani 1 1 d . . . . .
O16 O 0.10997(7) 0.94933(14) 0.80515(9) 0.0227(7) Uani 1 1 d . . . . .
O17 O 0.15651(8) 0.63272(14) 0.59221(10) 0.0268(7) Uani 1 1 d . . . . .
O18 O 0.04491(8) 0.85500(15) 0.63834(10) 0.0307(8) Uani 1 1 d . . . . .
O19 O 0.18768(8) 0.80248(14) 0.54601(10) 0.0277(7) Uani 1 1 d . . . . .
O20 O 0.23480(8) 0.65505(14) 0.67249(10) 0.0252(7) Uani 1 1 d . . . . .
O21 O 0.16479(8) 0.65174(14) 0.68341(10) 0.0264(7) Uani 1 1 d . . . . .
O22 O 0.15745(8) 0.97771(15) 0.77013(11) 0.0318(8) Uani 1 1 d . . . . .
O23 O 0.17328(8) 0.88405(14) 0.61206(9) 0.0258(7) Uani 1 1 d . . . . .
O24 O 0.24762(8) 0.76922(16) 0.53813(10) 0.0339(8) Uani 1 1 d D . . . .
H24 H 0.26829(19) 0.7690(6) 0.5361(3) 0.051 Uiso 1 1 d D U . . .
O25 O 0.20868(8) 0.95584(14) 0.68315(10) 0.0281(7) Uani 1 1 d . . . . .
O26 O 0.15017(8) 0.86293(14) 0.78980(10) 0.0237(7) Uani 1 1 d . . . . .
O27 O 0.03854(8) 0.75805(15) 0.58299(11) 0.0286(8) Uani 1 1 d . . . . .
O28 O 0.17830(8) 0.74145(14) 0.81111(10) 0.0250(7) Uani 1 1 d . . . . .
O29 O 0.20270(8) 0.68650(14) 0.55060(10) 0.0256(7) Uani 1 1 d . . . . .
O30 O 0.04335(8) 0.76341(14) 0.81327(10) 0.0256(7) Uani 1 1 d . . . . .
O31 O 0.24493(8) 0.76139(15) 0.62167(10) 0.0273(7) Uani 1 1 d . . . . .
O32 O 0.22938(8) 0.84234(14) 0.68938(10) 0.0277(7) Uani 1 1 d . . . . .
O33 O 0.04709(9) 0.80348(16) 0.49601(11) 0.0360(9) Uani 1 1 d . . . . .
O34 O 0.17528(8) 0.56234(15) 0.52318(11) 0.0319(8) Uani 1 1 d . . . . .
O35 O 0.14274(9) 0.71888(16) 0.88784(11) 0.0360(8) Uani 1 1 d . . . . .
O36 O -0.00169(9) 0.85599(16) 0.54708(11) 0.0350(8) Uani 1 1 d . . . . .
O37 O 0.12153(9) 0.87306(16) 0.51200(11) 0.0333(8) Uani 1 1 d . . . . .
O38 O -0.01412(8) 0.78193(14) 0.60917(10) 0.0249(7) Uani 1 1 d . . . . .
O39 O 0.10805(8) 0.69780(14) 0.61270(10) 0.0266(7) Uani 1 1 d . . . . .
O41 O 0.23145(9) 0.84872(16) 0.80722(12) 0.0350(9) Uani 1 1 d . . . . .
O42 O 0.07614(8) 0.86139(16) 0.94281(10) 0.0312(8) Uani 1 1 d . . . . .
O43 O 0.21826(9) 0.52424(15) 0.63758(11) 0.0339(8) Uani 1 1 d . . . . .
O44 O 0.05000(9) 0.67481(16) 0.51577(12) 0.0394(9) Uani 1 1 d . . . . .
O45 O 0.03047(8) 0.74420(16) 0.71926(11) 0.0314(8) Uani 1 1 d . . . . .
O46 O 0.08905(8) 0.73916(15) 0.91652(11) 0.0308(8) Uani 1 1 d . . . . .
O47 O 0.26604(10) 0.47459(17) 0.71913(12) 0.0419(9) Uani 1 1 d . . . . .
O48 O 0.27228(9) 0.64124(16) 0.78208(11) 0.0383(9) Uani 1 1 d . . . . .
O49 O 0.08518(9) 0.97426(16) 0.88222(13) 0.0450(9) Uani 1 1 d . . . . .
O50 O 0.21728(9) 0.55253(15) 0.72404(11) 0.0357(8) Uani 1 1 d . . . . .
O51 O 0.28696(9) 0.75545(16) 0.72606(11) 0.0352(9) Uani 1 1 d . . . . .
O52 O 0.15659(10) 0.7205(2) 0.98042(14) 0.0543(12) Uani 1 1 d . . . . .
O53 O 0.09232(9) 0.60696(18) 0.48644(13) 0.0451(10) Uani 1 1 d . . . . .
O54 O 0.18347(11) 0.45134(16) 0.56016(13) 0.0464(10) Uani 1 1 d . . . . .
O55 O 0.15679(11) 0.46420(17) 0.46652(13) 0.0484(11) Uani 1 1 d . . . . .
O56 O 0.19666(12) 0.44585(19) 0.68571(14) 0.0608(11) Uani 1 1 d . . . . .
O57 O 0.11818(11) 0.49588(18) 0.51656(17) 0.0628(12) Uani 1 1 d . . . . .
O58 O 0.03037(13) 0.5668(2) 0.48219(19) 0.0846(15) Uani 1 1 d . U . . .
O59 O 0.03126(15) 0.6520(3) 0.42375(17) 0.0962(18) Uani 1 1 d . U . . .
C1 C 0.1210(2) 0.6337(4) 0.4012(2) 0.068(2) Uani 1 1 d . . . . .
H1A H 0.1099 0.5975 0.4082 0.081 Uiso 1 1 calc R U . . .
C2 C 0.1172(3) 0.6448(4) 0.3505(3) 0.100(3) Uani 1 1 d . . . . .
H2A H 0.1023 0.6180 0.3239 0.120 Uiso 1 1 calc R U . . .
C3 C 0.1359(3) 0.6952(5) 0.3412(2) 0.112(3) Uani 1 1 d . . . . .
H3A H 0.1341 0.7026 0.3080 0.134 Uiso 1 1 calc R U . . .
C4 C 0.1574(2) 0.7353(4) 0.3803(2) 0.080(2) Uani 1 1 d . . . . .
H4A H 0.1711 0.7690 0.3746 0.096 Uiso 1 1 calc R U . . .
C5 C 0.15792(17) 0.7237(4) 0.4284(2) 0.0596(19) Uani 1 1 d . . . . .
H5A H 0.1713 0.7518 0.4548 0.071 Uiso 1 1 calc R U . . .
C6 C 0.11892(17) 1.0110(3) 0.6387(2) 0.0480(15) Uani 1 1 d . . . . .
H6A H 0.1361 1.0085 0.6729 0.058 Uiso 1 1 calc R U . . .
C7 C 0.1157(2) 1.0685(3) 0.6131(2) 0.074(2) Uani 1 1 d . . . . .
H7A H 0.1300 1.1035 0.6304 0.089 Uiso 1 1 calc R U . . .
C8 C 0.0920(2) 1.0734(3) 0.5636(3) 0.083(2) Uani 1 1 d . . . . .
H8A H 0.0895 1.1114 0.5459 0.100 Uiso 1 1 calc R U . . .
C9 C 0.0719(2) 1.0215(4) 0.5402(2) 0.094(3) Uani 1 1 d . . . . .
H9A H 0.0552 1.0238 0.5058 0.113 Uiso 1 1 calc R U . . .
C10 C 0.07535(18) 0.9649(3) 0.5663(2) 0.0558(18) Uani 1 1 d . . . . .
H10A H 0.0613 0.9298 0.5487 0.067 Uiso 1 1 calc R U . . .
C11 C 0.19464(16) 0.9013(3) 0.90753(19) 0.0463(15) Uani 1 1 d . . . . .
H11A H 0.1751 0.9272 0.8856 0.056 Uiso 1 1 calc R U . . .
C12 C 0.22653(18) 0.9290(3) 0.9453(2) 0.0607(19) Uani 1 1 d . . . . .
H12A H 0.2280 0.9730 0.9486 0.073 Uiso 1 1 calc R U . . .
C13 C 0.25570(17) 0.8923(3) 0.9777(2) 0.0604(19) Uani 1 1 d . . . . .
H13A H 0.2771 0.9105 1.0035 0.073 Uiso 1 1 calc R U . . .
C14 C 0.25257(16) 0.8288(3) 0.9714(2) 0.0552(18) Uani 1 1 d . . . . .
H14A H 0.2724 0.8026 0.9925 0.066 Uiso 1 1 calc R U . . .
C15 C 0.22040(15) 0.8024(3) 0.93398(19) 0.0459(15) Uani 1 1 d . . . . .
H15A H 0.2188 0.7584 0.9309 0.055 Uiso 1 1 calc R U . . .
C16 C 0.29791(14) 0.5761(3) 0.6336(2) 0.0439(14) Uani 1 1 d . . . . .
H16A H 0.2964 0.5670 0.6647 0.053 Uiso 1 1 calc R U . . .
C17 C 0.33288(15) 0.5672(3) 0.6291(2) 0.0547(17) Uani 1 1 d . . . . .
H17A H 0.3540 0.5510 0.6566 0.066 Uiso 1 1 calc R U . . .
C18 C 0.33594(15) 0.5824(3) 0.5845(2) 0.0588(17) Uani 1 1 d . . . . .
H18A H 0.3593 0.5777 0.5813 0.071 Uiso 1 1 calc R U . . .
C19 C 0.30399(15) 0.6047(3) 0.5443(2) 0.0486(14) Uani 1 1 d . . . . .
H19A H 0.3051 0.6148 0.5131 0.058 Uiso 1 1 calc R U . . .
C20 C 0.27013(14) 0.6117(2) 0.55110(17) 0.0402(13) Uani 1 1 d . . . . .
H20A H 0.2486 0.6274 0.5239 0.048 Uiso 1 1 calc R U . . .
O5A O -0.03628(11) 0.9805(2) 0.71686(14) 0.0867(13) Uani 1 1 d D U . . .
O4A O 0.0000 1.0759(2) 0.7500 0.092(2) Uani 1 2 d DS TU P . .
P12 P -0.00603(6) 1.00674(10) 0.76245(7) 0.0247(5) Uani 0.5 1 d D . P A 1
O3A O -0.02052(17) 0.9880(3) 0.8037(2) 0.0314(16) Uani 0.5 1 d . . P A 1
C21 C -0.0473(3) 1.0484(4) 0.8190(4) 0.050(3) Uani 0.5 1 d D U P A 2
H21A H -0.0653 1.0436 0.7854 0.060 Uiso 0.5 1 calc R U P A 2
C22 C -0.0444(3) 1.1058(5) 0.8409(4) 0.061(3) Uani 0.5 1 d D U P A 2
H22A H -0.0600 1.1398 0.8241 0.074 Uiso 0.5 1 calc R U P A 2
C23 C -0.0166(3) 1.1109(6) 0.8900(4) 0.075(4) Uani 0.5 1 d D U P A 2
H23A H -0.0126 1.1500 0.9066 0.090 Uiso 0.5 1 calc R U P A 2
C24 C 0.0053(4) 1.0606(4) 0.9151(4) 0.064(4) Uani 0.5 1 d D . P A 2
H24A H 0.0238 1.0675 0.9481 0.077 Uiso 0.5 1 calc R U P A 2
C25 C 0.0020(3) 0.9995(5) 0.8950(3) 0.055(3) Uani 0.5 1 d D U P A 2
H25A H 0.0159 0.9646 0.9131 0.066 Uiso 0.5 1 calc R U P A 2
N5 N -0.02587(19) 0.9972(3) 0.8421(2) 0.0258(17) Uani 0.5 1 d D . P A 2
N1 N 0.13991(12) 0.6737(2) 0.43925(14) 0.0392(11) Uani 1 1 d . . . . .
N2 N 0.09838(11) 0.9588(2) 0.61634(13) 0.0360(10) Uani 1 1 d . . . . .
N3 N 0.19110(10) 0.83773(19) 0.90162(13) 0.0298(10) Uani 1 1 d . . . . .
N4 N 0.26658(10) 0.59734(19) 0.59457(13) 0.0330(10) Uani 1 1 d . . . . .
C1A C 0.0315(4) 1.2210(5) 0.8308(4) 0.207(3) Uani 1 1 d D U . . .
H1AA H 0.0161 1.2520 0.8088 0.248 Uiso 1 1 calc R U . . .
C2A C 0.0619(4) 1.1330(6) 0.8590(4) 0.193(3) Uani 1 1 d D U . . .
H2AA H 0.0714 1.0917 0.8626 0.232 Uiso 1 1 calc R U . . .
C3A C 0.0717(4) 1.1746(5) 0.8995(4) 0.187(3) Uani 1 1 d D U . . .
H3AA H 0.0894 1.1654 0.9325 0.224 Uiso 1 1 calc R U . . .
N1A N 0.0368(2) 1.1573(4) 0.8131(3) 0.200(3) Uani 1 1 d D U . . .
H1AB H 0.0271 1.1405 0.7830 0.240 Uiso 1 1 calc DR U . . .
N2A N 0.0525(3) 1.2310(5) 0.8858(3) 0.183(2) Uani 1 1 d D U . . .
H2AB H 0.0527 1.2634 0.9044 0.219 Uiso 1 1 calc R U . . .
C26 C 0.2951(2) 0.5586(4) 0.9061(2) 0.075(2) Uani 1 1 d . . . . .
H26A H 0.2796 0.5461 0.8728 0.089 Uiso 1 1 calc R U . . .
C27 C 0.3210(2) 0.5159(3) 0.9406(3) 0.085(2) Uani 1 1 d . . . . .
H27A H 0.3236 0.4748 0.9303 0.102 Uiso 1 1 calc R U . . .
C28 C 0.34200(18) 0.5350(4) 0.9886(3) 0.072(2) Uani 1 1 d . . . . .
H28A H 0.3579 0.5062 1.0125 0.087 Uiso 1 1 calc R U . . .
C29 C 0.34039(16) 0.5953(4) 1.0027(2) 0.066(2) Uani 1 1 d . . . . .
H29A H 0.3562 0.6090 1.0356 0.079 Uiso 1 1 calc R U . . .
C30 C 0.31580(17) 0.6356(3) 0.9690(2) 0.0557(17) Uani 1 1 d . . . . .
H30A H 0.3147 0.6774 0.9789 0.067 Uiso 1 1 calc R U . . .
C31 C 0.28080(19) 0.8979(3) 0.5932(2) 0.069(2) Uani 1 1 d . . . . .
H31A H 0.2725 0.8655 0.5689 0.083 Uiso 1 1 calc DR U . . .
C32 C 0.2964(2) 0.9496(4) 0.5841(3) 0.081(2) Uani 1 1 d . . . . .
H32A H 0.2991 0.9542 0.5533 0.097 Uiso 1 1 calc R U . . .
C33 C 0.3083(2) 0.9956(3) 0.6192(3) 0.090(3) Uani 1 1 d . . . . .
H33A H 0.3198 1.0315 0.6126 0.109 Uiso 1 1 calc R U . . .
C34 C 0.3039(2) 0.9916(4) 0.6648(4) 0.101(3) Uani 1 1 d . . . . .
H34A H 0.3113 1.0243 0.6888 0.121 Uiso 1 1 calc R U . . .
C35 C 0.28869(17) 0.9382(4) 0.6721(3) 0.080(2) Uani 1 1 d . . . . .
H35A H 0.2859 0.9323 0.7029 0.096 Uiso 1 1 calc R U . . .
C36 C 0.1055(2) 0.6195(5) 0.7525(3) 0.106(3) Uani 1 1 d . . . . .
H36A H 0.1094 0.6632 0.7564 0.127 Uiso 1 1 calc R U . . .
C37 C 0.0846(3) 0.5933(6) 0.7718(4) 0.153(4) Uani 1 1 d . . . . .
H37A H 0.0747 0.6181 0.7907 0.183 Uiso 1 1 calc R U . . .
C38 C 0.0760(4) 0.5308(6) 0.7661(5) 0.180(5) Uani 1 1 d . . . . .
H38A H 0.0594 0.5121 0.7790 0.216 Uiso 1 1 calc R U . . .
C39 C 0.0927(3) 0.4977(5) 0.7412(4) 0.148(5) Uani 1 1 d . . . . .
H39A H 0.0892 0.4539 0.7383 0.177 Uiso 1 1 calc R U . . .
C40 C 0.1147(3) 0.5263(4) 0.7197(4) 0.120(4) Uani 1 1 d . . . . .
H40A H 0.1245 0.5025 0.7000 0.144 Uiso 1 1 calc R U . . .
C41 C -0.0168(2) 0.6308(4) 0.6169(4) 0.116(3) Uani 1 1 d D U . . .
H41A H -0.0316 0.6650 0.6193 0.139 Uiso 1 1 calc R U . . .
C42 C -0.0277(2) 0.5715(4) 0.6202(4) 0.123(3) Uani 1 1 d D U . . .
H42A H -0.0510 0.5630 0.6225 0.148 Uiso 1 1 calc R U . . .
C43 C -0.0040(2) 0.5240(4) 0.6201(4) 0.121(4) Uani 1 1 d D . . . .
H43A H -0.0108 0.4823 0.6231 0.145 Uiso 1 1 calc R U . . .
C44 C 0.0311(2) 0.5362(4) 0.6156(3) 0.122(3) Uani 1 1 d D U . . .
H44A H 0.0480 0.5034 0.6175 0.147 Uiso 1 1 calc R U . . .
C45 C 0.0392(2) 0.5971(4) 0.6084(3) 0.105(3) Uani 1 1 d D U . . .
H45A H 0.0610 0.6072 0.6025 0.126 Uiso 1 1 calc R U . . .
N6 N 0.29318(13) 0.6179(3) 0.92223(18) 0.0569(15) Uani 1 1 d D . . . .
N7 N 0.27710(15) 0.8926(3) 0.6367(2) 0.0775(18) Uani 1 1 d . . . . .
N8 N 0.12236(17) 0.5875(3) 0.7267(2) 0.084(2) Uani 1 1 d . . . . .
N9 N 0.0158(2) 0.6408(3) 0.6100(3) 0.108(3) Uani 1 1 d D U . . .
O1W O -0.0126(4) 1.3617(5) 0.7930(5) 0.221(6) Uani 0.75 1 d . U P . .
O2W O 0.15885(15) 0.6717(2) 1.06605(17) 0.0821(17) Uani 1 1 d . . . . .
O3W O 0.29638(14) 0.7672(2) 0.84383(19) 0.0828(17) Uani 1 1 d . . . . .
O4W O 0.1273(2) 0.5086(4) 0.6210(3) 0.161(3) Uani 1 1 d . . . . .
O5W O -0.03996(19) 0.5660(4) 0.4801(3) 0.171(3) Uani 1 1 d . . . . .
O6W O -0.0392(3) 0.7731(5) 0.4662(3) 0.175(5) Uani 0.75 1 d D U P . .
O7W O -0.0745(3) 0.6801(6) 0.4941(4) 0.134(4) Uani 0.5 1 d D U P . .

loop_
_atom_site_aniso_label
_atom_site_aniso_U_11
_atom_site_aniso_U_22
_atom_site_aniso_U_33
_atom_site_aniso_U_23
_atom_site_aniso_U_13
_atom_site_aniso_U_12
Mo1 0.02405(15) 0.02483(19) 0.01900(13) -0.00119(14) 0.01066(11) 0.00053(14)
Mo2 0.02996(17) 0.02525(19) 0.02201(14) 0.00160(14) 0.01271(11) 0.00720(15)
Mo3 0.02300(16) 0.02734(19) 0.02009(14) -0.00155(14) 0.01003(11) 0.00139(15)
Mo4 0.01712(15) 0.02671(19) 0.01905(14) 0.00307(14) 0.00748(11) 0.00156(14)
Mo5 0.02096(16) 0.0277(2) 0.02282(15) -0.00419(14) 0.00906(11) 0.00098(15)
Mo6 0.02359(15) 0.0269(2) 0.02973(15) 0.00783(14) 0.01544(11) 0.00567(15)
Co1 0.0203(2) 0.0238(3) 0.0199(2) 0.0017(2) 0.00813(17) 0.0018(2)
Co2 0.0243(2) 0.0268(3) 0.0191(2) -0.0007(2) 0.01006(17) 0.0011(2)
Co3 0.0236(2) 0.0236(3) 0.0216(2) 0.0014(2) 0.01149(17) 0.0012(2)
Co4 0.0284(3) 0.0264(3) 0.0254(2) -0.0007(2) 0.01261(18) 0.0054(2)
Co5 0.0269(3) 0.0285(3) 0.0237(2) -0.0061(2) 0.00950(19) 0.0010(2)
Co6 0.0239(3) 0.0377(3) 0.0210(2) -0.0047(2) 0.00766(19) 0.0034(3)
P1 0.0197(4) 0.0210(5) 0.0184(4) -0.0004(4) 0.0078(3) -0.0019(4)
P2 0.0226(4) 0.0216(5) 0.0236(4) -0.0008(4) 0.0116(3) 0.0019(4)
P3 0.0191(5) 0.0284(6) 0.0210(4) 0.0011(4) 0.0070(3) -0.0028(4)
P4 0.0259(5) 0.0252(6) 0.0199(4) -0.0010(4) 0.0117(3) -0.0030(4)
P5 0.0190(4) 0.0276(6) 0.0240(4) -0.0013(4) 0.0092(3) 0.0013(4)
P6 0.0264(5) 0.0311(6) 0.0299(5) 0.0101(5) 0.0139(4) 0.0067(5)
P7 0.0251(5) 0.0273(6) 0.0218(4) -0.0031(4) 0.0133(3) -0.0014(4)
P8 0.0397(6) 0.0225(6) 0.0305(5) 0.0030(5) 0.0160(4) 0.0079(5)
P9 0.0406(6) 0.0305(6) 0.0259(5) 0.0046(5) 0.0172(4) 0.0114(5)
P10 0.0344(6) 0.0428(8) 0.0452(6) -0.0210(6) 0.0131(5) -0.0070(6)
P11 0.0384(6) 0.0276(6) 0.0373(5) -0.0045(5) 0.0155(4) -0.0017(5)
O1 0.0476(19) 0.036(2) 0.074(2) 0.0211(17) 0.0278(15) 0.0081(16)
O2 0.086(2) 0.0346(19) 0.0576(15) 0.0248(14) 0.0528(12) 0.0251(16)
O3 0.0389(19) 0.062(2) 0.0437(19) -0.0092(18) 0.0025(15) 0.0187(18)
O4 0.0279(13) 0.0223(15) 0.0221(12) -0.0018(11) 0.0114(9) 0.0004(12)
O5 0.0166(12) 0.0344(17) 0.0223(12) -0.0033(12) 0.0053(9) -0.0013(12)
O6 0.0267(13) 0.0287(16) 0.0317(13) -0.0006(13) 0.0148(10) -0.0006(13)
O7 0.0259(13) 0.0290(16) 0.0189(11) -0.0019(11) 0.0099(9) 0.0012(12)
O8 0.0213(12) 0.0301(16) 0.0181(11) 0.0044(11) 0.0083(9) 0.0037(12)
O9 0.0305(13) 0.0298(16) 0.0217(11) 0.0014(12) 0.0148(9) -0.0013(12)
O10 0.0206(13) 0.0315(17) 0.0216(12) 0.0060(12) 0.0053(10) 0.0019(12)
O11 0.0244(13) 0.0205(15) 0.0243(12) -0.0022(11) 0.0113(9) -0.0036(12)
O12 0.0209(13) 0.0394(18) 0.0246(12) 0.0082(13) 0.0104(9) 0.0056(13)
O13 0.0263(13) 0.0248(15) 0.0228(12) -0.0045(12) 0.0086(10) 0.0016(12)
O14 0.0448(15) 0.0254(16) 0.0360(13) 0.0052(13) 0.0241(10) 0.0080(13)
O15 0.0268(13) 0.0246(15) 0.0246(12) -0.0011(11) 0.0130(9) 0.0010(12)
O16 0.0227(12) 0.0233(15) 0.0225(12) -0.0048(11) 0.0095(9) -0.0047(12)
O17 0.0291(13) 0.0249(16) 0.0287(13) 0.0022(12) 0.0140(10) 0.0071(12)
O18 0.0276(13) 0.0382(18) 0.0304(13) -0.0086(13) 0.0158(10) -0.0030(13)
O19 0.0302(13) 0.0281(16) 0.0296(13) 0.0010(12) 0.0169(10) 0.0004(13)
O20 0.0275(13) 0.0253(15) 0.0256(12) -0.0012(12) 0.0138(9) 0.0062(12)
O21 0.0317(14) 0.0250(16) 0.0251(12) 0.0031(12) 0.0141(9) 0.0017(12)
O22 0.0353(14) 0.0300(17) 0.0361(13) 0.0015(13) 0.0206(10) -0.0062(13)
O23 0.0301(14) 0.0305(16) 0.0169(11) -0.0014(12) 0.0097(9) -0.0065(13)
O24 0.0320(13) 0.0440(19) 0.0353(13) -0.0062(14) 0.0236(9) -0.0073(14)
O25 0.0346(14) 0.0231(15) 0.0266(13) -0.0030(12) 0.0121(10) -0.0072(13)
O26 0.0247(13) 0.0263(15) 0.0226(12) 0.0002(11) 0.0121(9) 0.0008(12)
O27 0.0242(13) 0.0282(16) 0.0372(14) -0.0060(13) 0.0161(10) -0.0029(12)
O28 0.0268(13) 0.0246(15) 0.0277(12) 0.0049(12) 0.0152(9) 0.0035(12)
O29 0.0256(13) 0.0252(16) 0.0278(12) -0.0020(12) 0.0126(9) 0.0006(12)
O30 0.0228(13) 0.0260(16) 0.0287(13) 0.0056(12) 0.0112(9) -0.0016(12)
O31 0.0295(13) 0.0322(17) 0.0232(12) -0.0036(12) 0.0138(9) -0.0016(13)
O32 0.0285(13) 0.0278(16) 0.0290(13) -0.0021(12) 0.0137(10) -0.0021(13)
O33 0.0306(15) 0.0429(19) 0.0302(14) -0.0026(14) 0.0078(11) 0.0060(15)
O34 0.0325(15) 0.0277(17) 0.0370(14) -0.0060(13) 0.0154(11) 0.0004(13)
O35 0.0414(15) 0.0323(17) 0.0449(14) 0.0151(14) 0.0283(10) 0.0131(14)
O36 0.0359(16) 0.0402(19) 0.0294(14) 0.0078(14) 0.0135(11) 0.0048(14)
O37 0.0402(16) 0.0347(18) 0.0252(13) 0.0043(13) 0.0133(11) 0.0047(14)
O38 0.0223(12) 0.0262(16) 0.0288(12) -0.0019(12) 0.0132(9) -0.0027(12)
O39 0.0234(13) 0.0253(16) 0.0324(13) 0.0033(12) 0.0124(10) 0.0019(12)
O41 0.0269(15) 0.0336(18) 0.0390(16) -0.0024(14) 0.0074(12) -0.0063(14)
O42 0.0266(14) 0.0429(19) 0.0213(13) -0.0023(13) 0.0066(10) -0.0041(14)
O43 0.0411(16) 0.0296(17) 0.0283(14) 0.0030(13) 0.0111(11) 0.0082(14)
O44 0.0349(16) 0.0402(19) 0.0454(16) -0.0170(15) 0.0185(12) -0.0093(15)
O45 0.0264(14) 0.0408(19) 0.0237(13) -0.0042(13) 0.0068(10) -0.0024(14)
O46 0.0316(14) 0.0314(17) 0.0343(13) 0.0126(13) 0.0183(10) 0.0074(13)
O47 0.0454(17) 0.047(2) 0.0324(15) 0.0068(15) 0.0142(12) 0.0184(16)
O48 0.0431(17) 0.0408(19) 0.0296(14) 0.0064(14) 0.0132(12) 0.0143(15)
O49 0.0634(17) 0.0256(17) 0.0681(16) -0.0061(14) 0.0494(11) -0.0025(15)
O50 0.0545(16) 0.0243(16) 0.0374(14) 0.0043(13) 0.0278(11) 0.0122(14)
O51 0.0281(15) 0.046(2) 0.0307(14) -0.0036(14) 0.0114(11) -0.0005(14)
O52 0.0358(19) 0.072(3) 0.0432(19) 0.004(2) 0.0039(15) -0.006(2)
O53 0.0300(16) 0.049(2) 0.0546(18) -0.0180(17) 0.0153(13) -0.0036(16)
O54 0.065(2) 0.0271(18) 0.0395(17) -0.0029(15) 0.0138(15) 0.0014(17)
O55 0.061(2) 0.038(2) 0.0384(17) -0.0108(16) 0.0120(15) -0.0093(18)
O56 0.090(2) 0.041(2) 0.0671(19) -0.0071(18) 0.0483(15) -0.0204(19)
O57 0.0521(19) 0.037(2) 0.110(3) 0.000(2) 0.0434(17) -0.0081(17)
O58 0.076(2) 0.061(3) 0.133(3) -0.033(2) 0.0584(19) -0.020(2)
O59 0.099(3) 0.118(4) 0.057(2) -0.015(2) 0.016(2) 0.042(3)
C1 0.087(4) 0.078(5) 0.030(3) -0.011(3) 0.015(3) -0.008(4)
C2 0.146(7) 0.099(6) 0.049(3) -0.025(4) 0.034(4) -0.033(5)
C3 0.160(7) 0.147(8) 0.041(3) 0.003(4) 0.053(3) -0.023(6)
C4 0.101(4) 0.094(5) 0.053(3) 0.007(3) 0.040(3) -0.020(4)
C5 0.054(3) 0.086(5) 0.034(2) 0.002(3) 0.013(2) 0.001(3)
C6 0.066(3) 0.036(3) 0.038(2) 0.004(2) 0.017(2) 0.000(3)
C7 0.130(5) 0.042(3) 0.062(3) 0.008(3) 0.051(3) -0.002(4)
C8 0.140(6) 0.043(4) 0.075(4) 0.023(3) 0.052(3) 0.010(4)
C9 0.132(6) 0.100(6) 0.042(3) 0.034(3) 0.027(3) 0.039(5)
C10 0.070(4) 0.054(4) 0.036(3) 0.008(3) 0.014(2) 0.007(3)
C11 0.052(3) 0.038(3) 0.039(3) -0.001(2) 0.008(2) 0.000(3)
C12 0.064(4) 0.051(4) 0.052(3) 0.000(3) 0.008(3) -0.018(3)
C13 0.048(3) 0.076(4) 0.032(3) 0.005(3) -0.011(2) -0.026(3)
C14 0.033(3) 0.072(4) 0.048(3) 0.003(3) 0.003(2) -0.001(3)
C15 0.044(3) 0.044(3) 0.038(3) 0.003(2) 0.004(2) 0.014(2)
C16 0.040(2) 0.047(3) 0.045(2) 0.013(2) 0.0176(18) 0.010(2)
C17 0.036(3) 0.052(3) 0.071(3) 0.021(3) 0.017(2) 0.016(3)
C18 0.042(2) 0.067(4) 0.078(3) 0.016(3) 0.036(2) 0.007(3)
C19 0.057(3) 0.047(3) 0.056(2) 0.009(2) 0.0374(17) 0.012(2)
C20 0.048(2) 0.039(3) 0.040(2) 0.013(2) 0.0244(16) 0.021(2)
O5A 0.0702(19) 0.096(2) 0.107(2) -0.0602(18) 0.0487(14) -0.0129(18)
O4A 0.065(3) 0.045(3) 0.165(5) 0.000 0.044(3) 0.000
P12 0.0239(10) 0.0221(11) 0.0241(9) -0.0001(8) 0.0056(7) -0.0007(9)
O3A 0.032(3) 0.031(3) 0.031(3) 0.005(3) 0.013(2) 0.009(3)
C21 0.049(5) 0.048(5) 0.052(5) -0.003(4) 0.020(3) -0.006(4)
C22 0.064(5) 0.053(6) 0.081(5) -0.001(5) 0.043(4) 0.010(4)
C23 0.082(6) 0.069(6) 0.086(6) -0.025(5) 0.045(4) -0.008(5)
C24 0.074(8) 0.066(8) 0.033(5) -0.025(5) 0.001(5) -0.005(7)
C25 0.045(4) 0.067(5) 0.058(4) -0.046(4) 0.026(3) -0.022(4)
N5 0.038(3) 0.017(3) 0.029(3) -0.007(3) 0.020(2) -0.007(3)
N1 0.038(2) 0.047(3) 0.0307(18) -0.0029(18) 0.0117(14) 0.0047(19)
N2 0.047(2) 0.035(2) 0.0297(16) 0.0099(16) 0.0194(13) 0.0142(18)
N3 0.0265(17) 0.036(2) 0.0260(16) -0.0041(16) 0.0097(12) -0.0006(16)
N4 0.0336(18) 0.034(2) 0.0341(17) 0.0037(16) 0.0166(13) 0.0076(17)
C1A 0.215(4) 0.195(4) 0.179(4) -0.014(4) 0.047(4) 0.020(4)
C2A 0.204(4) 0.180(4) 0.168(4) -0.014(4) 0.047(4) 0.015(4)
C3A 0.205(4) 0.186(4) 0.153(4) -0.018(4) 0.055(4) 0.011(4)
N1A 0.215(4) 0.187(4) 0.169(4) -0.026(4) 0.048(3) 0.012(4)
N2A 0.202(4) 0.182(4) 0.153(3) -0.025(3) 0.061(3) 0.007(3)
C26 0.078(4) 0.089(5) 0.050(3) -0.029(3) 0.018(3) -0.012(4)
C27 0.113(5) 0.037(3) 0.123(5) -0.002(4) 0.066(3) 0.017(3)
C28 0.059(4) 0.091(5) 0.064(4) 0.020(4) 0.022(3) 0.024(4)
C29 0.039(3) 0.107(6) 0.046(3) -0.009(3) 0.010(2) -0.015(3)
C30 0.061(3) 0.047(3) 0.058(3) -0.017(3) 0.022(2) -0.006(3)
C31 0.093(4) 0.053(4) 0.068(3) -0.014(3) 0.040(3) -0.022(3)
C32 0.101(4) 0.074(5) 0.095(4) 0.004(4) 0.067(3) 0.001(4)
C33 0.083(5) 0.053(4) 0.138(6) 0.018(4) 0.046(4) -0.009(4)
C34 0.060(4) 0.089(5) 0.144(6) -0.054(5) 0.031(4) -0.007(4)
C35 0.051(3) 0.110(6) 0.090(4) -0.028(4) 0.040(2) -0.008(4)
C36 0.116(6) 0.082(6) 0.139(6) 0.020(5) 0.070(4) 0.003(5)
C37 0.179(8) 0.139(10) 0.191(8) 0.003(8) 0.128(5) 0.013(7)
C38 0.241(9) 0.109(9) 0.261(10) -0.020(8) 0.175(7) -0.053(7)
C39 0.198(11) 0.077(6) 0.142(8) 0.011(6) 0.041(8) -0.055(6)
C40 0.141(8) 0.073(6) 0.141(8) 0.005(6) 0.050(6) -0.020(6)
C41 0.111(5) 0.088(5) 0.142(6) -0.018(4) 0.043(4) 0.021(4)
C42 0.108(5) 0.121(6) 0.156(6) 0.011(5) 0.069(4) 0.009(5)
C43 0.156(7) 0.072(6) 0.152(7) 0.010(5) 0.080(5) -0.024(5)
C44 0.127(5) 0.115(6) 0.125(5) -0.013(5) 0.051(4) 0.019(5)
C45 0.101(5) 0.125(6) 0.091(4) 0.018(4) 0.041(3) -0.020(4)
N6 0.044(3) 0.060(3) 0.060(3) 0.008(3) 0.013(2) 0.007(2)
N7 0.068(3) 0.091(4) 0.081(3) 0.000(3) 0.037(2) -0.023(3)
N8 0.070(4) 0.097(5) 0.073(3) 0.016(3) 0.017(3) -0.012(3)
N9 0.121(5) 0.069(4) 0.120(5) 0.014(4) 0.031(4) -0.013(4)
O1W 0.259(11) 0.094(7) 0.226(10) 0.019(7) 0.009(8) 0.052(7)
O2W 0.100(4) 0.083(3) 0.053(2) 0.002(2) 0.020(2) 0.001(3)
O3W 0.067(3) 0.082(3) 0.077(3) -0.014(3) 0.006(2) 0.008(3)
O4W 0.115(4) 0.248(10) 0.136(5) -0.011(6) 0.067(3) 0.002(6)
O5W 0.115(4) 0.193(8) 0.240(7) 0.002(6) 0.106(4) -0.003(5)
O6W 0.195(9) 0.209(10) 0.092(6) 0.000(7) 0.028(6) 0.018(8)
O7W 0.125(6) 0.196(11) 0.120(6) -0.030(7) 0.090(4) 0.020(7)

loop_
_atom_type_symbol
_atom_type_description
_atom_type_scat_dispersion_real
_atom_type_scat_dispersion_imag
_atom_type_scat_source
C C 0.0033 0.0016 'International Tables Vol C Tables 4.2.6.8 and 6.1.1.4'
H H 0.0000 0.0000 'International Tables Vol C Tables 4.2.6.8 and 6.1.1.4'
N N 0.0061 0.0033 'International Tables Vol C Tables 4.2.6.8 and 6.1.1.4'
O O 0.0106 0.0060 'International Tables Vol C Tables 4.2.6.8 and 6.1.1.4'
P P 0.1023 0.0942 'International Tables Vol C Tables 4.2.6.8 and 6.1.1.4'
Co Co 0.3494 0.9721 'International Tables Vol C Tables 4.2.6.8 and 6.1.1.4'
Mo Mo -1.6832 0.6857 'International Tables Vol C Tables 4.2.6.8 and 6.1.1.4'

loop_
_geom_angle_atom_site_label_1
_geom_angle_atom_site_label_2
_geom_angle_atom_site_label_3
_geom_angle
_geom_angle_site_symmetry_1
_geom_angle_site_symmetry_3
O37 Mo1 O4 103.66(14) . .
O37 Mo1 O13 103.00(13) . .
O4 Mo1 O13 95.65(12) . .
O37 Mo1 O19 94.62(14) . .
O4 Mo1 O19 160.24(11) . .
O13 Mo1 O19 87.34(12) . .
O37 Mo1 O23 94.82(14) . .
O4 Mo1 O23 85.96(12) . .
O13 Mo1 O23 161.14(11) . .
O19 Mo1 O23 85.09(12) . .
O37 Mo1 O11 173.76(13) . .
O4 Mo1 O11 81.38(11) . .
O13 Mo1 O11 79.91(10) . .
O19 Mo1 O11 79.92(11) . .
O23 Mo1 O11 81.77(10) . .
O37 Mo1 Mo5 98.81(11) . .
O4 Mo1 Mo5 48.54(8) . .
O13 Mo1 Mo5 49.10(9) . .
O19 Mo1 Mo5 136.24(9) . .
O23 Mo1 Mo5 134.37(9) . .
O11 Mo1 Mo5 87.27(7) . .
O48 Mo2 O15 102.91(14) . .
O48 Mo2 O20 102.66(14) . .
O15 Mo2 O20 94.37(12) . .
O48 Mo2 O14 94.96(15) . .
O15 Mo2 O14 86.72(12) . .
O20 Mo2 O14 161.61(11) . .
O48 Mo2 O50 95.49(14) . .
O15 Mo2 O50 160.23(12) . .
O20 Mo2 O50 88.53(12) . .
O14 Mo2 O50 84.52(13) . .
O48 Mo2 O21 173.56(14) . .
O15 Mo2 O21 80.24(11) . .
O20 Mo2 O21 82.55(11) . .
O14 Mo2 O21 79.54(11) . .
O50 Mo2 O21 80.75(11) . .
O48 Mo2 Mo3 97.18(12) . .
O15 Mo2 Mo3 48.17(9) . .
O20 Mo2 Mo3 48.44(9) . .
O14 Mo2 Mo3 134.83(9) . .
O50 Mo2 Mo3 136.83(9) . .
O21 Mo2 Mo3 89.10(8) . .
O51 Mo3 O15 103.79(14) . .
O51 Mo3 O20 103.99(14) . .
O15 Mo3 O20 96.65(12) . .
O51 Mo3 O31 93.83(14) . .
O15 Mo3 O31 160.31(11) . .
O20 Mo3 O31 87.37(12) . .
O51 Mo3 O32 91.64(14) . .
O15 Mo3 O32 85.34(12) . .
O20 Mo3 O32 163.21(10) . .
O31 Mo3 O32 85.46(12) . .
O51 Mo3 O11 170.94(14) . .
O15 Mo3 O11 82.62(11) . .
O20 Mo3 O11 81.31(10) . .
O31 Mo3 O11 78.94(11) . .
O32 Mo3 O11 82.43(10) . .
O51 Mo3 Mo2 98.86(12) . .
O15 Mo3 Mo2 49.34(9) . .
O20 Mo3 Mo2 49.63(9) . .
O31 Mo3 Mo2 136.91(9) . .
O32 Mo3 Mo2 134.68(9) . .
O11 Mo3 Mo2 90.17(7) . .
O42 Mo4 O12 103.06(14) . .
O42 Mo4 O8 102.53(14) . .
O12 Mo4 O8 94.70(12) . .
O42 Mo4 O38 94.41(13) . 2_556
O12 Mo4 O38 85.14(12) . 2_556
O8 Mo4 O38 162.62(11) . 2_556
O42 Mo4 O46 94.11(14) . .
O12 Mo4 O46 160.16(12) . .
O8 Mo4 O46 91.14(12) . .
O38 Mo4 O46 83.70(12) 2_556 .
O42 Mo4 O30 172.67(13) . .
O12 Mo4 O30 82.99(11) . .
O8 Mo4 O30 80.86(11) . .
O38 Mo4 O30 81.87(11) 2_556 .
O46 Mo4 O30 79.24(11) . .
O42 Mo4 Mo6 96.96(12) . .
O12 Mo4 Mo6 48.35(9) . .
O8 Mo4 Mo6 48.68(8) . .
O38 Mo4 Mo6 133.47(8) 2_556 .
O46 Mo4 Mo6 139.74(9) . .
O30 Mo4 Mo6 90.16(8) . .
O33 Mo5 O4 101.50(14) . .
O33 Mo5 O13 102.14(14) . .
O4 Mo5 O13 94.50(12) . .
O33 Mo5 O44 94.58(15) . .
O4 Mo5 O44 161.56(12) . .
O13 Mo5 O44 90.84(13) . .
O33 Mo5 O27 94.19(14) . .
O4 Mo5 O27 86.89(12) . .
O13 Mo5 O27 162.96(11) . .
O44 Mo5 O27 82.97(13) . .
O33 Mo5 O39 172.17(14) . .
O4 Mo5 O39 81.21(11) . .
O13 Mo5 O39 84.87(11) . .
O44 Mo5 O39 81.71(12) . .
O27 Mo5 O39 78.55(11) . .
O33 Mo5 Mo1 96.52(12) . .
O4 Mo5 Mo1 48.19(9) . .
O13 Mo5 Mo1 48.26(8) . .
O44 Mo5 Mo1 139.02(10) . .
O27 Mo5 Mo1 135.03(8) . .
O39 Mo5 Mo1 90.76(8) . .
O49 Mo6 O12 103.24(15) . .
O49 Mo6 O5A 95.18(18) . 2_556
O12 Mo6 O5A 88.11(16) . 2_556
O49 Mo6 O8 103.99(14) . .
O12 Mo6 O8 95.16(12) . .
O5A Mo6 O8 159.20(16) 2_556 .
O49 Mo6 O16 94.39(15) . .
O12 Mo6 O16 161.13(11) . .
O5A Mo6 O16 83.60(15) 2_556 .
O8 Mo6 O16 86.93(12) . .
O49 Mo6 O10 174.00(14) . .
O12 Mo6 O10 81.16(11) . .
O5A Mo6 O10 80.78(16) 2_556 .
O8 Mo6 O10 79.45(10) . .
O16 Mo6 O10 80.79(10) . .
O49 Mo6 Mo4 98.20(12) . .
O12 Mo6 Mo4 48.38(8) . .
O5A Mo6 Mo4 136.33(13) 2_556 .
O8 Mo6 Mo4 49.13(9) . .
O16 Mo6 Mo4 135.99(8) . .
O10 Mo6 Mo4 87.77(8) . .
O5 Co1 O35 92.62(12) . .
O5 Co1 N3 174.72(14) . .
O35 Co1 N3 92.65(14) . .
O5 Co1 O8 87.35(11) . .
O35 Co1 O8 91.61(12) . .
N3 Co1 O8 92.16(13) . .
O5 Co1 O26 86.15(11) . .
O35 Co1 O26 169.45(12) . .
N3 Co1 O26 88.73(13) . .
O8 Co1 O26 98.79(11) . .
O5 Co1 O28 85.50(11) . .
O35 Co1 O28 90.64(12) . .
N3 Co1 O28 94.78(13) . .
O8 Co1 O28 172.59(10) . .
O26 Co1 O28 78.82(11) . .
O4 Co2 O7 172.09(11) . .
O4 Co2 N2 88.64(14) . .
O7 Co2 N2 90.58(14) . .
O4 Co2 O9 93.98(11) . .
O7 Co2 O9 93.90(11) . .
N2 Co2 O9 100.04(13) . .
O4 Co2 O18 94.14(11) . .
O7 Co2 O18 78.13(11) . .
N2 Co2 O18 96.70(14) . .
O9 Co2 O18 161.54(11) . .
O4 Co2 O6 89.06(11) . .
O7 Co2 O6 92.50(11) . .
N2 Co2 O6 173.63(14) . .
O9 Co2 O6 74.19(11) . .
O18 Co2 O6 89.40(11) . .
O28 Co3 O41 95.44(12) . .
O28 Co3 O9 164.42(11) . .
O41 Co3 O9 96.91(12) . .
O28 Co3 O15 89.43(12) . .
O41 Co3 O15 86.53(12) . .
O9 Co3 O15 100.74(12) . .
O28 Co3 O26 82.02(12) . .
O41 Co3 O26 88.32(12) . .
O9 Co3 O26 88.88(11) . .
O15 Co3 O26 169.56(10) . .
O28 Co3 O6 91.02(11) . .
O41 Co3 O6 167.69(12) . .
O9 Co3 O6 75.17(11) . .
O15 Co3 O6 104.05(11) . .
O26 Co3 O6 82.19(11) . .
O43 Co4 O20 89.46(12) . .
O43 Co4 O29 169.54(11) . .
O20 Co4 O29 100.94(11) . .
O43 Co4 O17 98.95(13) . .
O20 Co4 O17 89.29(11) . .
O29 Co4 O17 80.25(11) . .
O43 Co4 N4 92.70(15) . .
O20 Co4 N4 96.76(13) . .
O29 Co4 N4 87.22(13) . .
O17 Co4 N4 166.93(13) . .
O43 Co4 O34 91.05(12) . .
O20 Co4 O34 166.49(12) . .
O29 Co4 O34 78.59(11) . .
O17 Co4 O34 77.29(11) . .
N4 Co4 O34 96.70(13) . .
O43 Co4 Co5 126.14(9) . .
O20 Co4 Co5 121.80(8) . .
O29 Co4 Co5 46.70(8) . .
O17 Co4 Co5 46.08(8) . .
N4 Co4 Co5 121.52(10) . .
O34 Co4 Co5 48.57(8) . .
O53 Co5 O13 92.60(13) . .
O53 Co5 O17 94.24(13) . .
O13 Co5 O17 87.91(11) . .
O53 Co5 N1 91.00(15) . .
O13 Co5 N1 96.76(14) . .
O17 Co5 N1 172.83(14) . .
O53 Co5 O29 169.16(13) . .
O13 Co5 O29 96.29(11) . .
O17 Co5 O29 79.94(11) . .
N1 Co5 O29 94.09(14) . .
O53 Co5 O34 89.87(13) . .
O13 Co5 O34 167.28(11) . .
O17 Co5 O34 79.46(11) . .
N1 Co5 O34 95.67(14) . .
O29 Co5 O34 80.11(11) . .
O53 Co5 Co4 123.76(11) . .
O13 Co5 Co4 118.00(7) . .
O17 Co5 Co4 46.35(8) . .
N1 Co5 Co4 126.48(12) . .
O29 Co5 Co4 46.05(8) . .
O34 Co5 Co4 51.20(7) . .
O3A Co6 O10 116.6(2) . 2_556
O3A Co6 O18 130.7(2) . 2_556
O10 Co6 O18 112.34(13) 2_556 2_556
O3A Co6 O12 85.3(2) . .
O10 Co6 O12 99.24(12) 2_556 .
O18 Co6 O12 92.54(12) 2_556 .
O10 Co6 N5 147.70(19) 2_556 .
O18 Co6 N5 97.5(2) 2_556 .
O12 Co6 N5 91.3(2) . .
O3A Co6 O7 100.0(2) . 2_556
O10 Co6 O7 86.86(11) 2_556 2_556
O18 Co6 O7 76.85(11) 2_556 2_556
O12 Co6 O7 169.20(11) . 2_556
N5 Co6 O7 88.1(2) . 2_556
O16 P1 O26 112.90(16) . .
O16 P1 O7 109.83(16) . .
O26 P1 O7 112.40(16) . .
O16 P1 O22 104.90(17) . .
O26 P1 O22 108.64(17) . .
O7 P1 O22 107.77(16) . .
O39 P2 O21 107.57(17) . .
O39 P2 O17 110.49(16) . .
O21 P2 O17 108.84(17) . .
O39 P2 O11 109.13(17) . .
O21 P2 O11 111.06(15) . .
O17 P2 O11 109.73(17) . .
O5 P3 O30 113.74(16) . .
O5 P3 O10 111.29(17) . .
O30 P3 O10 108.21(17) . .
O5 P3 O45 103.74(17) . .
O30 P3 O45 109.88(17) . .
O10 P3 O45 109.90(16) . .
O32 P4 O23 111.21(17) . .
O32 P4 O9 110.78(17) . .
O23 P4 O9 112.03(16) . .
O32 P4 O25 108.06(17) . .
O23 P4 O25 104.64(16) . .
O9 P4 O25 109.88(18) . .
O27 P5 O38 106.79(18) . .
O27 P5 O18 111.70(17) . .
O38 P5 O18 113.78(17) . .
O27 P5 O36 108.89(18) . .
O38 P5 O36 109.61(17) . .
O18 P5 O36 106.01(18) . .
O46 P6 O35 113.28(18) . .
O46 P6 O1 107.1(2) . .
O35 P6 O1 112.1(2) . .
O46 P6 O52 109.0(2) . .
O35 P6 O52 106.6(2) . .
O1 P6 O52 108.7(2) . .
O46 P6 H1 126.2(10) . .
O35 P6 H1 111.3(12) . .
O1 P6 H1 25.9(6) . .
O52 P6 H1 84.8(7) . .
O24 P7 O31 104.77(16) . .
O24 P7 O19 107.73(18) . .
O31 P7 O19 110.36(17) . .
O24 P7 O29 112.83(18) . .
O31 P7 O29 112.43(17) . .
O19 P7 O29 108.59(16) . .
O47 P8 O50 112.64(18) . .
O47 P8 O43 112.5(2) . .
O50 P8 O43 113.01(18) . .
O47 P8 O56 106.9(2) . .
O50 P8 O56 105.8(2) . .
O43 P8 O56 105.35(19) . .
O3 P9 O14 111.1(2) . .
O3 P9 O28 111.4(2) . .
O14 P9 O28 112.29(16) . .
O3 P9 O2 109.7(2) . .
O14 P9 O2 104.39(19) . .
O28 P9 O2 107.62(19) . .
O3 P9 H3 26.3(5) . .
O14 P9 H3 94.6(9) . .
O28 P9 H3 137.7(6) . .
O2 P9 H3 95.7(11) . .
O59 P10 O53 111.3(3) . .
O59 P10 O44 110.1(3) . .
O53 P10 O44 112.97(19) . .
O59 P10 O58 108.2(3) . .
O53 P10 O58 107.2(2) . .
O44 P10 O58 106.9(3) . .
O55 P11 O34 114.8(2) . .
O55 P11 O57 110.4(2) . .
O34 P11 O57 110.2(2) . .
O55 P11 O54 106.4(2) . .
O34 P11 O54 110.23(18) . .
O57 P11 O54 104.3(2) . .
P6 O1 H1 97.6(14) . .
P9 O3 H3 95.7(17) . .
Mo1 O4 Mo5 83.27(11) . .
Mo1 O4 Co2 135.89(15) . .
Mo5 O4 Co2 140.53(16) . .
P3 O5 Co1 121.54(18) . .
Co2 O6 Co3 96.80(12) . .
P1 O7 Co2 124.55(17) . .
P1 O7 Co6 125.44(17) . 2_556
Co2 O7 Co6 102.04(11) . 2_556
Mo6 O8 Mo4 82.19(11) . .
Mo6 O8 Co1 134.06(14) . .
Mo4 O8 Co1 135.82(15) . .
P4 O9 Co3 124.01(17) . .
P4 O9 Co2 122.33(15) . .
Co3 O9 Co2 107.50(13) . .
P3 O10 Co6 130.20(17) . 2_556
P3 O10 Mo6 117.32(14) . .
Co6 O10 Mo6 111.85(14) 2_556 .
P2 O11 Mo3 115.76(14) . .
P2 O11 Mo1 114.77(13) . .
Mo3 O11 Mo1 128.47(12) . .
Mo6 O12 Mo4 83.27(11) . .
Mo6 O12 Co6 135.24(16) . .
Mo4 O12 Co6 141.48(17) . .
Mo1 O13 Mo5 82.64(11) . .
Mo1 O13 Co5 133.96(15) . .
Mo5 O13 Co5 133.94(16) . .
P9 O14 Mo2 125.77(19) . .
Mo3 O15 Mo2 82.49(11) . .
Mo3 O15 Co3 131.52(15) . .
Mo2 O15 Co3 141.83(16) . .
P1 O16 Mo6 139.24(18) . .
P2 O17 Co5 122.60(17) . .
P2 O17 Co4 119.29(15) . .
Co5 O17 Co4 87.57(12) . .
P5 O18 Co6 129.11(19) . 2_556
P5 O18 Co2 127.84(18) . .
Co6 O18 Co2 102.88(12) 2_556 .
P7 O19 Mo1 136.22(19) . .
Mo3 O20 Mo2 81.94(11) . .
Mo3 O20 Co4 131.06(14) . .
Mo2 O20 Co4 136.14(16) . .
P2 O21 Mo2 122.66(17) . .
P4 O23 Mo1 135.70(19) . .
P7 O24 H24 153.6(8) . .
P1 O26 Co3 130.51(17) . .
P1 O26 Co1 127.94(18) . .
Co3 O26 Co1 98.82(12) . .
P5 O27 Mo5 130.33(19) . .
P9 O28 Co3 126.60(18) . .
P9 O28 Co1 131.30(17) . .
Co3 O28 Co1 100.11(12) . .
P7 O29 Co4 126.73(15) . .
P7 O29 Co5 132.09(17) . .
Co4 O29 Co5 87.26(11) . .
P3 O30 Mo4 120.28(16) . .
P7 O31 Mo3 137.76(19) . .
P4 O32 Mo3 136.53(18) . .
P11 O34 Co5 128.49(18) . .
P11 O34 Co4 126.85(18) . .
Co5 O34 Co4 80.23(10) . .
P6 O35 Co1 137.7(2) . .
P5 O38 Mo4 128.71(18) . 2_556
P2 O39 Mo5 122.53(18) . .
P8 O43 Co4 136.6(2) . .
P10 O44 Mo5 136.1(2) . .
P6 O46 Mo4 140.6(2) . .
P8 O50 Mo2 136.8(2) . .
P10 O53 Co5 133.1(2) . .
N1 C1 C2 121.9(7) . .
N1 C1 H1A 119.1 . .
C2 C1 H1A 119.1 . .
C3 C2 C1 118.8(7) . .
C3 C2 H2A 120.6 . .
C1 C2 H2A 120.6 . .
C2 C3 C4 120.5(7) . .
C2 C3 H3A 119.7 . .
C4 C3 H3A 119.7 . .
C3 C4 C5 117.4(7) . .
C3 C4 H4A 121.3 . .
C5 C4 H4A 121.3 . .
N1 C5 C4 123.7(6) . .
N1 C5 H5A 118.2 . .
C4 C5 H5A 118.2 . .
N2 C6 C7 123.2(5) . .
N2 C6 H6A 118.4 . .
C7 C6 H6A 118.4 . .
C8 C7 C6 120.0(6) . .
C8 C7 H7A 120.0 . .
C6 C7 H7A 120.0 . .
C7 C8 C9 117.8(6) . .
C7 C8 H8A 121.1 . .
C9 C8 H8A 121.1 . .
C8 C9 C10 121.4(6) . .
C8 C9 H9A 119.3 . .
C10 C9 H9A 119.3 . .
N2 C10 C9 122.2(6) . .
N2 C10 H10A 118.9 . .
C9 C10 H10A 118.9 . .
N3 C11 C12 121.8(5) . .
N3 C11 H11A 119.1 . .
C12 C11 H11A 119.1 . .
C13 C12 C11 120.4(6) . .
C13 C12 H12A 119.8 . .
C11 C12 H12A 119.8 . .
C14 C13 C12 117.9(5) . .
C14 C13 H13A 121.0 . .
C12 C13 H13A 121.0 . .
C13 C14 C15 120.6(5) . .
C13 C14 H14A 119.7 . .
C15 C14 H14A 119.7 . .
N3 C15 C14 122.6(5) . .
N3 C15 H15A 118.7 . .
C14 C15 H15A 118.7 . .
N4 C16 C17 122.1(5) . .
N4 C16 H16A 119.0 . .
C17 C16 H16A 119.0 . .
C18 C17 C16 119.6(5) . .
C18 C17 H17A 120.2 . .
C16 C17 H17A 120.2 . .
C17 C18 C19 118.8(5) . .
C17 C18 H18A 120.6 . .
C19 C18 H18A 120.6 . .
C18 C19 C20 118.5(5) . .
C18 C19 H19A 120.8 . .
C20 C19 H19A 120.8 . .
N4 C20 C19 123.6(4) . .
N4 C20 H20A 118.2 . .
C19 C20 H20A 118.2 . .
P12 O5A P12 37.81(19) . 2_556
P12 O5A Mo6 162.9(3) . 2_556
P12 O5A Mo6 140.5(3) 2_556 2_556
P12 O4A P12 37.4(2) 2_556 .
P12 P12 O5A 77.6(3) 2_556 .
P12 P12 O3A 164.2(3) 2_556 .
O5A P12 O3A 100.9(3) . .
P12 P12 O4A 71.30(11) 2_556 .
O5A P12 O4A 107.0(2) . .
O3A P12 O4A 123.5(3) . .
P12 P12 O5A 64.5(2) 2_556 2_556
O5A P12 O5A 121.5(3) . 2_556
O3A P12 O5A 104.4(3) . 2_556
O4A P12 O5A 101.3(2) . 2_556
P12 O3A Co6 118.1(4) . .
C22 C21 N5 124.7(9) . .
C22 C21 H21A 117.6 . .
N5 C21 H21A 117.6 . .
C21 C22 C23 115.3(10) . .
C21 C22 H22A 122.3 . .
C23 C22 H22A 122.3 . .
C24 C23 C22 122.1(11) . .
C24 C23 H23A 119.0 . .
C22 C23 H23A 119.0 . .
C23 C24 C25 124.7(10) . .
C23 C24 H24A 117.7 . .
C25 C24 H24A 117.7 . .
C24 C25 N5 111.4(8) . .
C24 C25 H25A 124.3 . .
N5 C25 H25A 124.3 . .
C21 N5 C25 121.5(7) . .
C21 N5 Co6 122.2(5) . .
C25 N5 Co6 116.0(5) . .
C1 N1 C5 117.5(5) . .
C1 N1 Co5 120.2(4) . .
C5 N1 Co5 122.2(3) . .
C10 N2 C6 115.4(5) . .
C10 N2 Co2 123.2(4) . .
C6 N2 Co2 121.3(3) . .
C15 N3 C11 116.7(4) . .
C15 N3 Co1 121.4(3) . .
C11 N3 Co1 121.8(3) . .
C20 N4 C16 117.3(4) . .
C20 N4 Co4 120.8(3) . .
C16 N4 Co4 121.9(4) . .
N2A C1A N1A 114.1(8) . .
N2A C1A H1AA 123.0 . .
N1A C1A H1AA 123.0 . .
N1A C2A C3A 114.3(11) . .
N1A C2A H2AA 122.8 . .
C3A C2A H2AA 122.8 . .
N2A C3A C2A 112.5(9) . .
N2A C3A H3AA 123.7 . .
C2A C3A H3AA 123.7 . .
C2A N1A C1A 98.7(8) . .
C2A N1A H1AB 130.6 . .
C1A N1A H1AB 130.6 . .
C3A N2A C1A 100.2(8) . .
C3A N2A H2AB 129.9 . .
C1A N2A H2AB 129.9 . .
N6 C26 C27 118.4(6) . .
N6 C26 H26A 120.8 . .
C27 C26 H26A 120.8 . .
C28 C27 C26 119.0(7) . .
C28 C27 H27A 120.5 . .
C26 C27 H27A 120.5 . .
C27 C28 C29 120.8(6) . .
C27 C28 H28A 119.6 . .
C29 C28 H28A 119.6 . .
C30 C29 C28 119.1(6) . .
C30 C29 H29A 120.4 . .
C28 C29 H29A 120.4 . .
N6 C30 C29 122.1(6) . .
N6 C30 H30A 119.0 . .
C29 C30 H30A 119.0 . .
N7 C31 C32 119.1(6) . .
N7 C31 H31A 120.5 . .
C32 C31 H31A 120.5 . .
C31 C32 C33 120.0(7) . .
C31 C32 H32A 120.0 . .
C33 C32 H32A 120.0 . .
C32 C33 C34 122.0(8) . .
C32 C33 H33A 119.0 . .
C34 C33 H33A 119.0 . .
C35 C34 C33 115.3(8) . .
C35 C34 H34A 122.3 . .
C33 C34 H34A 122.3 . .
C34 C35 N7 121.8(8) . .
C34 C35 H35A 119.1 . .
N7 C35 H35A 119.1 . .
C37 C36 N8 122.9(10) . .
C37 C36 H36A 118.5 . .
N8 C36 H36A 118.5 . .
C36 C37 C38 122.7(13) . .
C36 C37 H37A 118.6 . .
C38 C37 H37A 118.6 . .
C39 C38 C37 115.6(13) . .
C39 C38 H38A 122.2 . .
C37 C38 H38A 122.2 . .
C38 C39 C40 121.6(10) . .
C38 C39 H39A 119.2 . .
C40 C39 H39A 119.2 . .
N8 C40 C39 120.1(11) . .
N8 C40 H40A 119.9 . .
C39 C40 H40A 119.9 . .
C42 C41 N9 119.1(8) . .
C42 C41 H41A 120.5 . .
N9 C41 H41A 120.5 . .
C41 C42 C43 118.0(9) . .
C41 C42 H42A 121.0 . .
C43 C42 H42A 121.0 . .
C42 C43 C44 121.5(9) . .
C42 C43 H43A 119.3 . .
C44 C43 H43A 119.3 . .
C45 C44 C43 117.8(9) . .
C45 C44 H44A 121.1 . .
C43 C44 H44A 121.1 . .
N9 C45 C44 117.8(9) . .
N9 C45 H45A 121.1 . .
C44 C45 H45A 121.1 . .
C30 N6 C26 120.4(5) . .
C31 N7 C35 121.7(7) . .
C40 N8 C36 116.9(9) . .
C45 N9 C41 125.5(8) . .

loop_
_geom_bond_atom_site_label_1
_geom_bond_atom_site_label_2
_geom_bond_distance
_geom_bond_site_symmetry_2
Mo1 O37 1.669(3) .
Mo1 O4 1.951(3) .
Mo1 O13 1.956(3) .
Mo1 O19 2.037(3) .
Mo1 O23 2.040(3) .
Mo1 O11 2.495(3) .
Mo1 Mo5 2.5999(9) .
Mo2 O48 1.685(3) .
Mo2 O15 1.978(3) .
Mo2 O20 1.989(3) .
Mo2 O14 2.068(3) .
Mo2 O50 2.070(3) .
Mo2 O21 2.238(3) .
Mo2 Mo3 2.5845(8) .
Mo3 O51 1.692(3) .
Mo3 O15 1.942(3) .
Mo3 O20 1.953(3) .
Mo3 O31 2.060(3) .
Mo3 O32 2.075(3) .
Mo3 O11 2.381(3) .
Mo4 O42 1.685(3) .
Mo4 O12 1.950(3) .
Mo4 O8 1.977(3) .
Mo4 O38 2.083(3) 2_556
Mo4 O46 2.089(3) .
Mo4 O30 2.285(3) .
Mo4 Mo6 2.5910(8) .
Mo5 O33 1.686(3) .
Mo5 O4 1.962(3) .
Mo5 O13 1.981(3) .
Mo5 O44 2.053(3) .
Mo5 O27 2.103(3) .
Mo5 O39 2.214(3) .
Mo6 O49 1.670(3) .
Mo6 O12 1.949(3) .
Mo6 O5A 1.955(3) 2_556
Mo6 O8 1.964(3) .
Mo6 O16 2.074(3) .
Mo6 O10 2.404(3) .
Co1 O5 2.078(3) .
Co1 O35 2.081(3) .
Co1 N3 2.111(3) .
Co1 O8 2.140(3) .
Co1 O26 2.141(3) .
Co1 O28 2.177(3) .
Co2 O4 2.027(3) .
Co2 O7 2.038(3) .
Co2 N2 2.132(4) .
Co2 O9 2.161(3) .
Co2 O18 2.161(3) .
Co2 O6 2.287(3) .
Co3 O28 2.049(3) .
Co3 O41 2.082(3) .
Co3 O9 2.093(3) .
Co3 O15 2.114(3) .
Co3 O26 2.128(3) .
Co3 O6 2.300(3) .
Co4 O43 2.027(3) .
Co4 O20 2.104(3) .
Co4 O29 2.108(3) .
Co4 O17 2.118(3) .
Co4 N4 2.123(4) .
Co4 O34 2.313(3) .
Co4 Co5 2.9243(10) .
Co5 O53 2.073(3) .
Co5 O13 2.099(3) .
Co5 O17 2.108(3) .
Co5 N1 2.128(4) .
Co5 O29 2.131(3) .
Co5 O34 2.225(3) .
Co6 O3A 1.854(6) .
Co6 O10 2.024(3) 2_556
Co6 O18 2.055(3) 2_556
Co6 O12 2.125(3) .
Co6 N5 2.172(6) .
Co6 O7 2.202(3) 2_556
P1 O16 1.511(3) .
P1 O26 1.514(3) .
P1 O7 1.531(3) .
P1 O22 1.587(3) .
P2 O39 1.533(3) .
P2 O21 1.537(3) .
P2 O17 1.558(3) .
P2 O11 1.571(3) .
P3 O5 1.514(3) .
P3 O30 1.545(3) .
P3 O10 1.549(3) .
P3 O45 1.570(3) .
P4 O32 1.526(3) .
P4 O23 1.533(3) .
P4 O9 1.534(3) .
P4 O25 1.560(3) .
P5 O27 1.522(3) .
P5 O38 1.527(3) .
P5 O18 1.533(3) .
P5 O36 1.578(3) .
P6 O46 1.504(3) .
P6 O35 1.508(3) .
P6 O1 1.528(4) .
P6 O52 1.572(4) .
P6 H1 1.817(16) .
P7 O24 1.528(3) .
P7 O31 1.533(3) .
P7 O19 1.533(3) .
P7 O29 1.542(3) .
P8 O47 1.505(3) .
P8 O50 1.519(3) .
P8 O43 1.533(3) .
P8 O56 1.590(4) .
P9 O3 1.529(4) .
P9 O14 1.533(3) .
P9 O28 1.536(3) .
P9 O2 1.570(4) .
P9 H3 1.79(2) .
P10 O59 1.489(5) .
P10 O53 1.508(4) .
P10 O44 1.523(4) .
P10 O58 1.541(5) .
P11 O55 1.498(4) .
P11 O34 1.516(3) .
P11 O57 1.556(4) .
P11 O54 1.567(4) .
O1 H1 0.800(15) .
O3 H3 0.798(13) .
O7 Co6 2.202(3) 2_556
O10 Co6 2.024(3) 2_556
O18 Co6 2.055(3) 2_556
O24 H24 0.808(8) .
O38 Mo4 2.083(3) 2_556
C1 N1 1.330(7) .
C1 C2 1.411(9) .
C1 H1A 0.9300 .
C2 C3 1.359(13) .
C2 H2A 0.9300 .
C3 C4 1.373(10) .
C3 H3A 0.9300 .
C4 C5 1.384(9) .
C4 H4A 0.9300 .
C5 N1 1.356(8) .
C5 H5A 0.9300 .
C6 N2 1.349(7) .
C6 C7 1.391(8) .
C6 H6A 0.9300 .
C7 C8 1.335(9) .
C7 H7A 0.9300 .
C8 C9 1.345(10) .
C8 H8A 0.9300 .
C9 C10 1.381(10) .
C9 H9A 0.9300 .
C10 N2 1.343(6) .
C10 H10A 0.9300 .
C11 N3 1.347(7) .
C11 C12 1.383(7) .
C11 H11A 0.9300 .
C12 C13 1.361(8) .
C12 H12A 0.9300 .
C13 C14 1.347(9) .
C13 H13A 0.9300 .
C14 C15 1.373(7) .
C14 H14A 0.9300 .
C15 N3 1.346(6) .
C15 H15A 0.9300 .
C16 N4 1.335(6) .
C16 C17 1.394(8) .
C16 H16A 0.9300 .
C17 C18 1.357(9) .
C17 H17A 0.9300 .
C18 C19 1.373(7) .
C18 H18A 0.9300 .
C19 C20 1.382(7) .
C19 H19A 0.9300 .
C20 N4 1.331(6) .
C20 H20A 0.9300 .
O5A P12 1.451(3) .
O5A P12 1.570(5) 2_556
O5A Mo6 1.955(3) 2_556
O4A P12 1.537(5) 2_556
O4A P12 1.537(5) .
P12 P12 0.985(5) 2_556
P12 O3A 1.534(7) .
P12 O5A 1.570(5) 2_556
C21 C22 1.345(12) .
C21 N5 1.350(10) .
C21 H21A 0.9300 .
C22 C23 1.374(12) .
C22 H22A 0.9300 .
C23 C24 1.356(13) .
C23 H23A 0.9300 .
C24 C25 1.392(12) .
C24 H24A 0.9300 .
C25 N5 1.451(9) .
C25 H25A 0.9300 .
C1A N2A 1.459(11) .
C1A N1A 1.474(10) .
C1A H1AA 0.9300 .
C2A N1A 1.369(11) .
C2A C3A 1.373(12) .
C2A H2AA 0.9300 .
C3A N2A 1.364(12) .
C3A H3AA 0.9300 .
N1A H1AB 0.8600 .
N2A H2AB 0.8600 .
C26 N6 1.342(9) .
C26 C27 1.399(9) .
C26 H26A 0.9300 .
C27 C28 1.337(10) .
C27 H27A 0.9300 .
C28 C29 1.339(10) .
C28 H28A 0.9300 .
C29 C30 1.337(8) .
C29 H29A 0.9300 .
C30 N6 1.313(7) .
C30 H30A 0.9300 .
C31 N7 1.307(9) .
C31 C32 1.312(10) .
C31 H31A 0.9300 .
C32 C33 1.330(10) .
C32 H32A 0.9300 .
C33 C34 1.375(13) .
C33 H33A 0.9300 .
C34 C35 1.317(12) .
C34 H34A 0.9300 .
C35 N7 1.333(9) .
C35 H35A 0.9300 .
C36 C37 1.259(14) .
C36 N8 1.333(12) .
C36 H36A 0.9300 .
C37 C38 1.350(16) .
C37 H37A 0.9300 .
C38 C39 1.321(18) .
C38 H38A 0.9300 .
C39 C40 1.360(16) .
C39 H39A 0.9300 .
C40 N8 1.318(11) .
C40 H40A 0.9300 .
C41 C42 1.331(11) .
C41 N9 1.345(10) .
C41 H41A 0.9300 .
C42 C43 1.344(11) .
C42 H42A 0.9300 .
C43 C44 1.409(11) .
C43 H43A 0.9300 .
C44 C45 1.353(10) .
C44 H44A 0.9300 .
C45 N9 1.292(10) .
C45 H45A 0.9300 .
